data_4315048
loop_
_publ_author_name
'Runyu Tan'
'Datong Song'

_publ_section_title
;
 Platinum Complexes of \h2-Thiophenes
;
_journal_name_full 'Inorganic Chemistry'
_journal_page_first 2026
_journal_page_last 2028
_journal_paper_doi 10.1021/ic902289h
_journal_volume 49
_journal_year 2010
_chemical_formula_sum 'C28 H24 F6 N2 O2 Pt2 S'
_chemical_formula_weight 956.73
_chemical_name_systematic
; 
 ? 
;
_space_group_IT_number 15
_symmetry_cell_setting monoclinic
_symmetry_space_group_name_Hall '-C 2yc'
_symmetry_space_group_name_H-M 'C 1 2/c 1'
_atom_sites_solution_hydrogens geom
_atom_sites_solution_primary direct
_atom_sites_solution_secondary difmap
_audit_creation_method SHELXL-97
_cell_angle_alpha 90.00
_cell_angle_beta 109.188(2)
_cell_angle_gamma 90.00
_cell_formula_units_Z 4
_cell_length_a 18.6140(7)
_cell_length_b 9.7433(4)
_cell_length_c 15.7345(7)
_cell_measurement_reflns_used 2499
_cell_measurement_temperature 150(2)
_cell_measurement_theta_max 27.00
_cell_measurement_theta_min 2.56
_cell_volume 2695.10(19)
_computing_structure_refinement 'SHELXL-97 (Sheldrick, 2008)'
_computing_structure_solution 'SHELXS-97 (Sheldrick, 2008)'
_diffrn_ambient_temperature 150(2)
_diffrn_measured_fraction_theta_full 0.984
_diffrn_measured_fraction_theta_max 0.984
_diffrn_radiation_monochromator graphite
_diffrn_radiation_source 'fine-focus sealed tube'
_diffrn_radiation_type MoK\a
_diffrn_radiation_wavelength 0.71073
_diffrn_reflns_av_R_equivalents 0.0331
_diffrn_reflns_av_sigmaI/netI 0.0313
_diffrn_reflns_limit_h_max 23
_diffrn_reflns_limit_h_min -23
_diffrn_reflns_limit_k_max 11
_diffrn_reflns_limit_k_min -12
_diffrn_reflns_limit_l_max 20
_diffrn_reflns_limit_l_min -20
_diffrn_reflns_number 11106
_diffrn_reflns_theta_full 27.00
_diffrn_reflns_theta_max 27.00
_diffrn_reflns_theta_min 2.56
_exptl_absorpt_coefficient_mu 10.520
_exptl_absorpt_correction_T_max 0.8172
_exptl_absorpt_correction_T_min 0.3650
_exptl_absorpt_correction_type multi-scan
_exptl_absorpt_process_details 'bruker apex 2'
_exptl_crystal_colour yellow
_exptl_crystal_density_diffrn 2.358
_exptl_crystal_density_method 'not measured'
_exptl_crystal_description plate
_exptl_crystal_F_000 1792
_exptl_crystal_size_max 0.12
_exptl_crystal_size_mid 0.03
_exptl_crystal_size_min 0.02
_refine_diff_density_max 1.114
_refine_diff_density_min -0.587
_refine_diff_density_rms 0.130
_refine_ls_extinction_method none
_refine_ls_goodness_of_fit_ref 1.018
_refine_ls_hydrogen_treatment constr
_refine_ls_matrix_type full
_refine_ls_number_parameters 186
_refine_ls_number_reflns 2908
_refine_ls_number_restraints 0
_refine_ls_restrained_S_all 1.018
_refine_ls_R_factor_all 0.0287
_refine_ls_R_factor_gt 0.0213
_refine_ls_shift/su_max 0.000
_refine_ls_shift/su_mean 0.000
_refine_ls_structure_factor_coef Fsqd
_refine_ls_weighting_details 'calc w=1/[\s^2^(Fo^2^)+(0.0245P)^2^+5.7553P] where P=(Fo^2^+2Fc^2^)/3'
_refine_ls_weighting_scheme calc
_refine_ls_wR_factor_gt 0.0490
_refine_ls_wR_factor_ref 0.0523
_reflns_number_gt 2499
_reflns_number_total 2908
_reflns_threshold_expression >2sigma(I)
_cod_data_source_file ic902289h_si_002_4.cif
_cod_data_source_block 2b
_cod_database_code 4315048

loop_
_symmetry_equiv_pos_as_xyz
'x, y, z'
'-x, y, -z+1/2'
'x+1/2, y+1/2, z'
'-x+1/2, y+1/2, -z+1/2'
'-x, -y, -z'
'x, -y, z-1/2'
'-x+1/2, -y+1/2, -z'
'x+1/2, -y+1/2, z-1/2'

loop_
_atom_site_label
_atom_site_type_symbol
_atom_site_fract_x
_atom_site_fract_y
_atom_site_fract_z
_atom_site_U_iso_or_equiv
_atom_site_adp_type
_atom_site_occupancy
_atom_site_symmetry_multiplicity
_atom_site_calc_flag
_atom_site_refinement_flags
_atom_site_disorder_assembly
_atom_site_disorder_group
O O 0.30924(16) -0.0473(3) 0.16837(18) 0.0256(6) Uani 1 1 d . . .
S S 0.5000 0.58162(16) 0.2500 0.0288(3) Uani 1 2 d S . .
Pt1 Pt 0.570571(9) 0.362673(16) 0.424700(10) 0.02124(6) Uani 1 1 d . . .
F1 F 0.21156(16) -0.1386(3) 0.2000(2) 0.0462(8) Uani 1 1 d . . .
F2 F 0.24346(16) -0.2083(3) 0.08767(17) 0.0409(7) Uani 1 1 d . . .
F3 F 0.31215(19) -0.2571(3) 0.2231(2) 0.0522(8) Uani 1 1 d . . .
C1 C 0.4765(2) 0.4566(4) 0.3169(3) 0.0224(9) Uani 1 1 d . . .
H1A H 0.4290 0.4741 0.3316 0.027 Uiso 1 1 calc R . .
C2 C 0.4850(2) 0.3224(4) 0.2880(3) 0.0184(8) Uani 1 1 d . . .
C3 C 0.4816(3) 0.2316(5) 0.5416(3) 0.0299(10) Uani 1 1 d . . .
H3A H 0.5138 0.2843 0.5899 0.036 Uiso 1 1 calc R . .
C4 C 0.4324(3) 0.1375(5) 0.5607(3) 0.0334(11) Uani 1 1 d . . .
H4A H 0.4311 0.1284 0.6202 0.040 Uiso 1 1 calc R . .
C5 C 0.3865(2) 0.0589(4) 0.4931(3) 0.0259(9) Uani 1 1 d . . .
H5A H 0.3540 -0.0079 0.5054 0.031 Uiso 1 1 calc R . .
C6 C 0.3876(2) 0.0777(4) 0.4043(3) 0.0197(8) Uani 1 1 d . . .
C11 C 0.4369(2) 0.1780(4) 0.3903(3) 0.0176(8) Uani 1 1 d . . .
C12 C 0.3420(2) 0.0000(4) 0.3302(3) 0.0202(8) Uani 1 1 d . . .
H12A H 0.3073 -0.0667 0.3377 0.024 Uiso 1 1 calc R . .
C13 C 0.3489(2) 0.0230(4) 0.2479(3) 0.0190(8) Uani 1 1 d . . .
C14 C 0.3960(2) 0.1266(4) 0.2328(3) 0.0173(8) Uani 1 1 d . . .
H14A H 0.3978 0.1417 0.1739 0.021 Uiso 1 1 calc R . .
C15 C 0.4390(2) 0.2054(4) 0.3025(2) 0.0153(8) Uani 1 1 d . . .
C16 C 0.2698(3) -0.1614(5) 0.1711(3) 0.0287(10) Uani 1 1 d . . .
C17 C 0.6504(3) 0.3369(5) 0.5491(3) 0.0345(11) Uani 1 1 d . . .
H17A H 0.6656 0.4268 0.5773 0.052 Uiso 1 1 calc R . .
H17B H 0.6951 0.2902 0.5428 0.052 Uiso 1 1 calc R . .
H17C H 0.6289 0.2814 0.5868 0.052 Uiso 1 1 calc R . .
C18 C 0.6579(3) 0.4500(5) 0.3924(3) 0.0366(12) Uani 1 1 d . . .
H18A H 0.6995 0.4725 0.4477 0.055 Uiso 1 1 calc R . .
H18B H 0.6399 0.5340 0.3577 0.055 Uiso 1 1 calc R . .
H18C H 0.6762 0.3854 0.3564 0.055 Uiso 1 1 calc R . .
N N 0.48582(18) 0.2516(3) 0.4603(2) 0.0226(8) Uani 1 1 d . . .

loop_
_atom_site_aniso_label
_atom_site_aniso_U_11
_atom_site_aniso_U_22
_atom_site_aniso_U_33
_atom_site_aniso_U_23
_atom_site_aniso_U_13
_atom_site_aniso_U_12
O 0.0280(15) 0.0291(17) 0.0198(14) -0.0036(12) 0.0083(12) -0.0113(13)
S 0.0445(9) 0.0137(7) 0.0387(8) 0.000 0.0276(7) 0.000
Pt1 0.02569(10) 0.01818(10) 0.02402(9) -0.00541(7) 0.01383(7) -0.00605(6)
F1 0.0347(15) 0.065(2) 0.0466(17) -0.0154(15) 0.0244(13) -0.0265(14)
F2 0.0520(17) 0.0416(17) 0.0290(14) -0.0122(13) 0.0132(13) -0.0214(14)
F3 0.085(2) 0.0242(16) 0.0395(17) -0.0014(13) 0.0095(16) 0.0087(15)
C1 0.028(2) 0.017(2) 0.028(2) 0.0005(17) 0.0177(18) 0.0009(17)
C2 0.0190(19) 0.017(2) 0.022(2) -0.0005(16) 0.0105(16) 0.0023(15)
C3 0.040(3) 0.029(3) 0.027(2) -0.0084(19) 0.019(2) -0.011(2)
C4 0.046(3) 0.040(3) 0.022(2) -0.0008(19) 0.022(2) -0.010(2)
C5 0.032(2) 0.025(2) 0.026(2) -0.0005(18) 0.0182(19) -0.0056(18)
C6 0.023(2) 0.016(2) 0.0226(19) 0.0006(17) 0.0111(16) 0.0012(16)
C11 0.0166(19) 0.017(2) 0.0215(19) -0.0014(16) 0.0098(15) 0.0030(15)
C12 0.0205(19) 0.020(2) 0.024(2) 0.0012(16) 0.0119(16) -0.0038(16)
C13 0.0176(19) 0.019(2) 0.0212(19) -0.0027(16) 0.0079(16) -0.0011(16)
C14 0.0165(18) 0.017(2) 0.0221(19) 0.0032(16) 0.0110(15) 0.0032(15)
C15 0.0137(18) 0.0114(19) 0.025(2) 0.0007(16) 0.0122(16) 0.0007(14)
C16 0.031(2) 0.030(3) 0.027(2) -0.0072(19) 0.0129(19) -0.0067(19)
C17 0.033(3) 0.039(3) 0.031(2) -0.003(2) 0.009(2) -0.012(2)
C18 0.034(3) 0.040(3) 0.041(3) -0.004(2) 0.019(2) -0.016(2)
N 0.0268(19) 0.0216(19) 0.0238(18) -0.0069(14) 0.0144(15) -0.0063(15)

loop_
_atom_type_symbol
_atom_type_description
_atom_type_scat_dispersion_real
_atom_type_scat_dispersion_imag
_atom_type_scat_source
C C 0.0033 0.0016 'International Tables Vol C Tables 4.2.6.8 and 6.1.1.4'
H H 0.0000 0.0000 'International Tables Vol C Tables 4.2.6.8 and 6.1.1.4'
N N 0.0061 0.0033 'International Tables Vol C Tables 4.2.6.8 and 6.1.1.4'
O O 0.0106 0.0060 'International Tables Vol C Tables 4.2.6.8 and 6.1.1.4'
F F 0.0171 0.0103 'International Tables Vol C Tables 4.2.6.8 and 6.1.1.4'
S S 0.1246 0.1234 'International Tables Vol C Tables 4.2.6.8 and 6.1.1.4'
Pt Pt -1.7033 8.3905 'International Tables Vol C Tables 4.2.6.8 and 6.1.1.4'

loop_
_geom_angle_atom_site_label_1
_geom_angle_atom_site_label_2
_geom_angle_atom_site_label_3
_geom_angle
_geom_angle_site_symmetry_1
_geom_angle_site_symmetry_3
_geom_angle_publ_flag
C16 O C13 120.5(3) . . ?
C1 S C1 92.2(3) . 2_655 ?
C18 Pt1 C17 84.35(19) . . ?
C18 Pt1 N 173.97(17) . . ?
C17 Pt1 N 93.08(16) . . ?
C18 Pt1 C1 97.59(18) . . ?
C17 Pt1 C1 158.92(18) . . ?
N Pt1 C1 86.77(14) . . ?
C18 Pt1 C2 101.93(17) . . ?
C17 Pt1 C2 162.89(18) . . ?
N Pt1 C2 79.06(13) . . ?
C1 Pt1 C2 36.94(14) . . ?
C2 C1 S 111.9(3) . . ?
C2 C1 Pt1 73.6(2) . . ?
S C1 Pt1 117.4(2) . . ?
C1 C2 C2 111.9(2) . 2_655 ?
C1 C2 C15 122.1(3) . . ?
C2 C2 C15 120.9(3) 2_655 . ?
C1 C2 Pt1 69.5(2) . . ?
C2 C2 Pt1 115.8(3) 2_655 . ?
C15 C2 Pt1 104.5(2) . . ?
N C3 C4 123.8(4) . . ?
C5 C4 C3 119.4(4) . . ?
C4 C5 C6 119.2(4) . . ?
C11 C6 C5 117.9(4) . . ?
C11 C6 C12 119.2(3) . . ?
C5 C6 C12 123.0(4) . . ?
N C11 C6 121.9(3) . . ?
N C11 C15 117.3(3) . . ?
C6 C11 C15 120.8(3) . . ?
C13 C12 C6 118.5(3) . . ?
C12 C13 O 125.6(3) . . ?
C12 C13 C14 122.5(4) . . ?
O C13 C14 111.9(3) . . ?
C15 C14 C13 120.2(3) . . ?
C14 C15 C11 118.7(3) . . ?
C14 C15 C2 121.6(3) . . ?
C11 C15 C2 119.6(3) . . ?
F3 C16 F2 108.8(4) . . ?
F3 C16 F1 107.2(4) . . ?
F2 C16 F1 108.7(4) . . ?
F3 C16 O 112.6(4) . . ?
F2 C16 O 106.4(3) . . ?
F1 C16 O 113.0(4) . . ?
C3 N C11 117.6(3) . . ?
C3 N Pt1 127.9(3) . . ?
C11 N Pt1 113.9(2) . . ?

loop_
_geom_bond_atom_site_label_1
_geom_bond_atom_site_label_2
_geom_bond_distance
_geom_bond_site_symmetry_2
_geom_bond_publ_flag
O C16 1.341(5) . ?
O C13 1.404(5) . ?
S C1 1.757(4) . ?
S C1 1.757(4) 2_655 ?
Pt1 C18 2.041(4) . ?
Pt1 C17 2.048(4) . ?
Pt1 N 2.134(3) . ?
Pt1 C1 2.197(4) . ?
Pt1 C2 2.251(4) . ?
F1 C16 1.324(5) . ?
F2 C16 1.323(5) . ?
F3 C16 1.318(5) . ?
C1 C2 1.410(6) . ?
C2 C2 1.479(7) 2_655 ?
C2 C15 1.487(5) . ?
C3 N 1.322(5) . ?
C3 C4 1.395(6) . ?
C4 C5 1.360(6) . ?
C5 C6 1.416(5) . ?
C6 C11 1.407(6) . ?
C6 C12 1.416(5) . ?
C11 N 1.378(5) . ?
C11 C15 1.419(5) . ?
C12 C13 1.361(5) . ?
C13 C14 1.407(5) . ?
C14 C15 1.362(5) . ?
